data_4109757
loop_
_publ_author_name
'Youhei Numata'
'Katsuya Inoue'
'Nikolai Baranov'
'Mohamedally Kurmoo'
'Koichi Kikuchi'

_publ_section_title
;
 Field-Induced Ferrimagnetic State in a Molecule-Based Magnet Consisting
 of a CoIII on and a Chiral Triplet Bis(nitroxide) Radical
;
_journal_name_full 'Journal of the American Chemical Society'
_journal_page_first 9902
_journal_page_last 9909
_journal_paper_doi 10.1021/ja064828i
_journal_volume 129
_journal_year 2007
_chemical_formula_sum 'C64 H80 Co2 F24 N4 O14'
_chemical_formula_weight 1703.18
_chemical_name_systematic
; 
 ? 
;
_space_group_IT_number 1
_symmetry_cell_setting triclinic
_symmetry_space_group_name_Hall 'P 1'
_symmetry_space_group_name_H-M 'P 1'
_atom_sites_solution_hydrogens geom
_atom_sites_solution_primary direct
_atom_sites_solution_secondary difmap
_audit_creation_method SHELXL-97
_cell_angle_alpha 81.656(6)
_cell_angle_beta 84.628(7)
_cell_angle_gamma 63.194(6)
_cell_formula_units_Z 1
_cell_length_a 10.697(4)
_cell_length_b 11.566(4)
_cell_length_c 17.418(7)
_cell_measurement_temperature 293(2)
_cell_volume 1902.1(12)
_computing_structure_refinement 'SHELXL-97 (Sheldrick, 1997)'
_computing_structure_solution 'SHELXS-97 (Sheldrick, 1990)'
_diffrn_ambient_temperature 293(2)
_diffrn_measured_fraction_theta_full 0.861
_diffrn_measured_fraction_theta_max 0.861
_diffrn_radiation_monochromator graphite
_diffrn_radiation_source 'fine-focus sealed tube'
_diffrn_radiation_type MoK\a
_diffrn_radiation_wavelength 0.71073
_diffrn_reflns_av_R_equivalents 0.0329
_diffrn_reflns_av_sigmaI/netI 0.0446
_diffrn_reflns_limit_h_max 14
_diffrn_reflns_limit_h_min -13
_diffrn_reflns_limit_k_max 15
_diffrn_reflns_limit_k_min -15
_diffrn_reflns_limit_l_max 21
_diffrn_reflns_limit_l_min -23
_diffrn_reflns_number 11316
_diffrn_reflns_theta_full 28.39
_diffrn_reflns_theta_max 28.39
_diffrn_reflns_theta_min 1.18
_exptl_absorpt_coefficient_mu 0.556
_exptl_crystal_density_diffrn 1.487
_exptl_crystal_F_000 874
_refine_diff_density_max 1.329
_refine_diff_density_min -1.040
_refine_diff_density_rms 0.114
_refine_ls_abs_structure_details 'Flack H D (1983), Acta Cryst. A39, 876-881'
_refine_ls_abs_structure_Flack -0.03(2)
_refine_ls_extinction_method none
_refine_ls_goodness_of_fit_ref 0.992
_refine_ls_hydrogen_treatment mixed
_refine_ls_matrix_type full
_refine_ls_number_parameters 1050
_refine_ls_number_reflns 9717
_refine_ls_number_restraints 3
_refine_ls_restrained_S_all 0.991
_refine_ls_R_factor_all 0.0804
_refine_ls_R_factor_gt 0.0709
_refine_ls_shift/su_max 3.246
_refine_ls_shift/su_mean 0.127
_refine_ls_structure_factor_coef Fsqd
_refine_ls_weighting_details 'calc w=1/[\s^2^(Fo^2^)+(0.1554P)^2^+0.0000P] where P=(Fo^2^+2Fc^2^)/3'
_refine_ls_weighting_scheme calc
_refine_ls_wR_factor_gt 0.1881
_refine_ls_wR_factor_ref 0.1949
_reflns_number_gt 7856
_reflns_number_total 9717
_reflns_threshold_expression >2sigma(I)
_cod_data_source_file ja064828isi20061207_011357.cif
_cod_data_source_block yn51121m
_cod_original_cell_volume 1902.2(13)
_cod_database_code 4109757

loop_
_symmetry_equiv_pos_as_xyz
'x, y, z'

loop_
_atom_site_label
_atom_site_type_symbol
_atom_site_fract_x
_atom_site_fract_y
_atom_site_fract_z
_atom_site_U_iso_or_equiv
_atom_site_adp_type
_atom_site_occupancy
_atom_site_symmetry_multiplicity
_atom_site_calc_flag
_atom_site_refinement_flags
_atom_site_disorder_assembly
_atom_site_disorder_group
F1 F -0.430(2) 1.1805(16) -0.2688(19) 0.079(8) Uani 0.49 1 d P A 2
F2 F -0.089(4) 1.310(5) -0.0532(17) 0.137(17) Uani 0.37 1 d P A 2
F3 F 0.095(2) 1.2628(19) -0.110(2) 0.092(11) Uani 0.37 1 d P A 2
F4 F -0.075(5) 1.415(2) -0.1592(19) 0.125(15) Uani 0.37 1 d P A 2
F5 F -0.3294(16) 1.2433(16) -0.3591(9) 0.083(5) Uani 0.49 1 d P A 2
F6 F -0.431(3) 1.359(2) -0.2708(18) 0.103(16) Uani 0.49 1 d P A 2
Co1 Co 0.05043(12) 0.95087(12) -0.21659(7) 0.01966(18) Uani 1 1 d . . .
Co2 Co 0.05845(12) 0.94905(12) 0.28238(7) 0.01964(18) Uani 1 1 d . . .
O1 O 0.0013(6) 0.8447(5) -0.1226(3) 0.0231(12) Uani 1 1 d . . .
O2 O 0.1187(6) 1.0177(5) 0.1745(3) 0.0222(12) Uani 1 1 d . . .
O3 O -0.4877(6) 1.2317(6) 0.0580(4) 0.0364(14) Uani 1 1 d . . .
O4 O 0.0695(6) 0.8071(5) -0.2802(3) 0.0259(12) Uani 1 1 d . . .
O5 O 0.2546(5) 0.8387(5) -0.1861(3) 0.0246(12) Uani 1 1 d . . .
O6 O -0.1540(5) 1.0625(5) -0.2484(3) 0.0252(12) Uani 1 1 d . . .
O7 O 0.0295(6) 1.0949(5) -0.1531(3) 0.0236(11) Uani 1 1 d . . .
O8 O -0.0038(6) 0.8830(5) 0.3907(3) 0.0242(13) Uani 1 1 d . . .
O9 O 0.1031(6) 1.0553(5) 0.6893(3) 0.0231(12) Uani 1 1 d . . .
O10 O 0.5945(6) 0.6532(6) 0.5194(4) 0.0362(14) Uani 1 1 d . . .
O11 O -0.0906(6) 0.9124(5) 0.2411(3) 0.0247(12) Uani 1 1 d . . .
O12 O 0.1981(5) 0.7584(5) 0.2746(3) 0.0230(11) Uani 1 1 d . . .
O13 O -0.0762(6) 1.1401(5) 0.2906(3) 0.0263(12) Uani 1 1 d . . .
O14 O 0.2102(5) 0.9828(5) 0.3252(3) 0.0250(12) Uani 1 1 d . . .
N1 N -0.1125(6) 0.8884(6) -0.0789(4) 0.0243(14) Uani 1 1 d . . .
N2 N 0.1360(7) 0.9725(6) 0.1084(4) 0.0221(14) Uani 1 1 d . . .
N3 N -0.0225(7) 0.9303(7) 0.4554(4) 0.0250(15) Uani 1 1 d . . .
N4 N 0.2189(7) 1.0093(6) 0.6499(4) 0.0231(14) Uani 1 1 d . . .
C1 C -0.1164(8) 0.9612(8) -0.0190(5) 0.0229(17) Uani 1 1 d . . .
C2 C 0.0113(8) 0.9321(7) 0.0112(4) 0.0194(16) Uani 1 1 d . . .
H1 H 0.0941 0.8681 -0.0077 0.023 Uiso 1 1 calc R . .
C3 C 0.0134(8) 1.0009(7) 0.0710(4) 0.0210(15) Uani 1 1 d . . .
C4 C -0.1134(8) 1.0994(7) 0.0953(5) 0.0226(16) Uani 1 1 d . . .
H2 H -0.1125 1.1469 0.1338 0.027 Uiso 1 1 calc R . .
C5 C -0.2412(8) 1.1291(8) 0.0641(5) 0.0226(16) Uani 1 1 d . . .
C6 C -0.2417(8) 1.0594(8) 0.0069(5) 0.0268(18) Uani 1 1 d . . .
H3 H -0.3258 1.0776 -0.0147 0.032 Uiso 1 1 calc R . .
C7 C -0.2130(9) 0.8315(9) -0.0872(5) 0.0313(19) Uani 1 1 d . . .
C8 C -0.1443(12) 0.7203(11) -0.1315(7) 0.053(3) Uani 1 1 d . . .
H4 H -0.2055 0.6805 -0.1333 0.079 Uiso 1 1 calc R . .
H5 H -0.0592 0.6580 -0.1071 0.079 Uiso 1 1 calc R . .
H6 H -0.1230 0.7493 -0.1833 0.079 Uiso 1 1 calc R . .
C9 C -0.3439(11) 0.9362(11) -0.1290(7) 0.048(3) Uani 1 1 d . . .
H7 H -0.3159 0.9799 -0.1734 0.072 Uiso 1 1 calc R . .
H8 H -0.4013 0.9984 -0.0941 0.072 Uiso 1 1 calc R . .
H9 H -0.3962 0.8957 -0.1456 0.072 Uiso 1 1 calc R . .
C10 C -0.2530(12) 0.7863(12) -0.0045(6) 0.051(3) Uani 1 1 d . . .
H10 H -0.3046 0.7377 -0.0081 0.077 Uiso 1 1 calc R . .
H11 H -0.3098 0.8611 0.0220 0.077 Uiso 1 1 calc R . .
H12 H -0.1694 0.7321 0.0237 0.077 Uiso 1 1 calc R . .
C11 C 0.2842(9) 0.9076(10) 0.0754(6) 0.035(2) Uani 1 1 d . . .
C12 C 0.2898(9) 0.9696(10) -0.0079(5) 0.035(2) Uani 1 1 d . . .
H13 H 0.2272 0.9585 -0.0389 0.052 Uiso 1 1 calc R . .
H14 H 0.3836 0.9283 -0.0292 0.052 Uiso 1 1 calc R . .
H15 H 0.2620 1.0610 -0.0079 0.052 Uiso 1 1 calc R . .
C13 C 0.3750(10) 0.9347(13) 0.1262(6) 0.053(3) Uani 1 1 d . . .
H16 H 0.3360 1.0268 0.1290 0.079 Uiso 1 1 calc R . .
H17 H 0.4684 0.9044 0.1039 0.079 Uiso 1 1 calc R . .
H18 H 0.3777 0.8901 0.1774 0.079 Uiso 1 1 calc R . .
C14 C 0.3316(10) 0.7614(10) 0.0809(6) 0.046(3) Uani 1 1 d . . .
H19 H 0.3414 0.7251 0.1345 0.069 Uiso 1 1 calc R . .
H20 H 0.4201 0.7213 0.0536 0.069 Uiso 1 1 calc R . .
H21 H 0.2633 0.7455 0.0582 0.069 Uiso 1 1 calc R . .
C15 C -0.3753(8) 1.2389(8) 0.0943(5) 0.0277(17) Uani 1 1 d . . .
C16 C -0.3754(9) 1.3695(9) 0.0685(5) 0.036(2) Uani 1 1 d . . .
H22 H -0.3633 1.3802 0.0130 0.054 Uiso 1 1 calc R . .
H23 H -0.3001 1.3734 0.0921 0.054 Uiso 1 1 calc R . .
H24 H -0.4630 1.4379 0.0839 0.054 Uiso 1 1 calc R . .
C17 C -0.3841(9) 1.2117(9) 0.1831(5) 0.0288(18) Uani 1 1 d . . .
H25 H -0.4695 1.2776 0.2027 0.043 Uiso 1 1 calc R . .
H26 H -0.3056 1.2129 0.2050 0.043 Uiso 1 1 calc R . .
H27 H -0.3825 1.1277 0.1972 0.043 Uiso 1 1 calc R . .
C18 C -0.6239(8) 1.2989(9) 0.0934(5) 0.040(2) Uani 1 1 d . . .
H28 H -0.6361 1.3825 0.1059 0.048 Uiso 1 1 calc R . .
H29 H -0.6328 1.2481 0.1411 0.048 Uiso 1 1 calc R . .
C19 C -0.7351(8) 1.3196(8) 0.0383(5) 0.0389(19) Uani 1 1 d . . .
H30 H -0.7092 1.2348 0.0206 0.047 Uiso 1 1 calc R . .
C20 C -0.7406(11) 1.4113(10) -0.0329(6) 0.056(3) Uani 1 1 d . . .
H31 H -0.8075 1.4146 -0.0681 0.067 Uiso 1 1 calc R . .
H32 H -0.6493 1.3799 -0.0592 0.067 Uiso 1 1 calc R . .
C21 C -0.7848(15) 1.5515(12) -0.0107(9) 0.089(4) Uani 1 1 d . . .
H33 H -0.8750 1.5824 0.0156 0.134 Uiso 1 1 calc R . .
H34 H -0.7895 1.6095 -0.0569 0.134 Uiso 1 1 calc R . .
H35 H -0.7170 1.5486 0.0229 0.134 Uiso 1 1 calc R . .
C22 C -0.8752(10) 1.3570(12) 0.0829(7) 0.063(3) Uani 1 1 d . . .
H36 H -0.8997 1.4351 0.1062 0.094 Uiso 1 1 calc R . .
H37 H -0.8675 1.2876 0.1227 0.094 Uiso 1 1 calc R . .
H38 H -0.9464 1.3719 0.0479 0.094 Uiso 1 1 calc R . .
C23 C 0.4672(9) 0.6514(9) -0.1563(6) 0.035(2) Uani 1 1 d . . .
C24 C 0.3239(8) 0.7206(8) -0.1940(5) 0.0244(17) Uani 1 1 d . . .
C25 C 0.2866(9) 0.6452(8) -0.2343(5) 0.0325(19) Uani 1 1 d . . .
H39 H 0.3479 0.5572 -0.2346 0.039 Uiso 1 1 calc R . .
C26 C 0.1633(8) 0.6949(8) -0.2737(5) 0.0262(18) Uani 1 1 d . . .
C27 C 0.1377(10) 0.6014(8) -0.3173(6) 0.0314(19) Uani 1 1 d . . .
C28 C -0.3681(10) 1.2422(9) -0.2759(6) 0.042(2) Uani 1 1 d . . .
C29 C -0.2244(8) 1.1786(8) -0.2381(5) 0.0289(19) Uani 1 1 d . A .
C30 C -0.1937(9) 1.2575(8) -0.1973(5) 0.0305(19) Uani 1 1 d . . .
H40 H -0.2580 1.3445 -0.1959 0.037 Uiso 1 1 calc R A .
C31 C -0.0693(8) 1.2087(7) -0.1587(5) 0.0232(16) Uani 1 1 d . A .
C32 C -0.0447(10) 1.3040(9) -0.1161(6) 0.037(2) Uani 1 1 d . . .
C33 C 0.1000(8) 0.9006(8) 0.4963(5) 0.0215(16) Uani 1 1 d . . .
C34 C 0.0986(8) 0.9692(8) 0.5551(5) 0.0252(18) Uani 1 1 d . . .
H41 H 0.0154 1.0356 0.5716 0.030 Uiso 1 1 calc R . .
C35 C 0.2248(8) 0.9368(7) 0.5892(5) 0.0210(16) Uani 1 1 d . . .
C36 C 0.3499(8) 0.8359(8) 0.5655(5) 0.0225(16) Uani 1 1 d . . .
H42 H 0.4335 0.8159 0.5883 0.027 Uiso 1 1 calc R . .
C37 C 0.3487(8) 0.7658(8) 0.5075(5) 0.0248(17) Uani 1 1 d . . .
C38 C 0.2235(8) 0.7983(8) 0.4726(5) 0.0244(17) Uani 1 1 d . . .
H43 H 0.2221 0.7518 0.4337 0.029 Uiso 1 1 calc R . .
C39 C -0.1734(8) 0.9987(9) 0.4862(5) 0.0284(19) Uani 1 1 d . . .
C40 C -0.2665(10) 0.9785(13) 0.4337(6) 0.060(3) Uani 1 1 d . . .
H44 H -0.2387 0.8869 0.4350 0.090 Uiso 1 1 calc R . .
H45 H -0.2571 1.0145 0.3815 0.090 Uiso 1 1 calc R . .
H46 H -0.3624 1.0214 0.4517 0.090 Uiso 1 1 calc R . .
C41 C -0.2151(10) 1.1453(9) 0.4818(6) 0.047(3) Uani 1 1 d . . .
H47 H -0.2030 1.1784 0.4292 0.070 Uiso 1 1 calc R . .
H48 H -0.1570 1.1584 0.5149 0.070 Uiso 1 1 calc R . .
H49 H -0.3115 1.1905 0.4983 0.070 Uiso 1 1 calc R . .
C42 C -0.1845(9) 0.9395(9) 0.5686(5) 0.0330(19) Uani 1 1 d . . .
H50 H -0.2806 0.9776 0.5867 0.050 Uiso 1 1 calc R . .
H51 H -0.1291 0.9564 0.6016 0.050 Uiso 1 1 calc R . .
H52 H -0.1508 0.8471 0.5696 0.050 Uiso 1 1 calc R . .
C43 C 0.3234(8) 1.0619(8) 0.6569(5) 0.0271(18) Uani 1 1 d . . .
C44 C 0.3635(11) 1.1080(10) 0.5781(6) 0.044(2) Uani 1 1 d . . .
H53 H 0.4062 1.0363 0.5475 0.065 Uiso 1 1 calc R . .
H54 H 0.4287 1.1422 0.5831 0.065 Uiso 1 1 calc R . .
H55 H 0.2813 1.1751 0.5532 0.065 Uiso 1 1 calc R . .
C45 C 0.4517(10) 0.9569(10) 0.6985(6) 0.041(2) Uani 1 1 d . . .
H56 H 0.4916 0.8813 0.6710 0.061 Uiso 1 1 calc R . .
H57 H 0.4248 0.9338 0.7504 0.061 Uiso 1 1 calc R . .
H58 H 0.5196 0.9892 0.7003 0.061 Uiso 1 1 calc R . .
C46 C 0.2516(11) 1.1747(12) 0.7054(7) 0.050(3) Uani 1 1 d . . .
H59 H 0.3144 1.2113 0.7111 0.076 Uiso 1 1 calc R . .
H60 H 0.2259 1.1440 0.7556 0.076 Uiso 1 1 calc R . .
H61 H 0.1690 1.2404 0.6801 0.076 Uiso 1 1 calc R . .
C47 C 0.4835(8) 0.6536(8) 0.4797(5) 0.0289(18) Uani 1 1 d . . .
C48 C 0.4704(9) 0.5263(8) 0.5058(6) 0.035(2) Uani 1 1 d . . .
H62 H 0.5436 0.4564 0.4809 0.052 Uiso 1 1 calc R . .
H63 H 0.3810 0.5369 0.4916 0.052 Uiso 1 1 calc R . .
H64 H 0.4785 0.5064 0.5611 0.052 Uiso 1 1 calc R . .
C49 C 0.5054(9) 0.6742(9) 0.3927(6) 0.033(2) Uani 1 1 d . . .
H65 H 0.5232 0.7491 0.3794 0.050 Uiso 1 1 calc R . .
H66 H 0.4229 0.6881 0.3675 0.050 Uiso 1 1 calc R . .
H67 H 0.5840 0.5986 0.3760 0.050 Uiso 1 1 calc R . .
C50 C 0.7329(8) 0.5650(9) 0.4984(6) 0.044(2) Uani 1 1 d . . .
H68 H 0.7596 0.5970 0.4481 0.052 Uiso 1 1 calc R . .
H69 H 0.7367 0.4807 0.4945 0.052 Uiso 1 1 calc R . .
C51 C 0.8346(8) 0.5505(8) 0.5584(5) 0.0335(17) Uani 1 1 d . . .
H70 H 0.8238 0.6375 0.5643 0.040 Uiso 1 1 calc R . .
C52 C 0.9841(8) 0.4698(8) 0.5295(5) 0.0435(19) Uani 1 1 d . . .
H71 H 1.0460 0.4502 0.5719 0.052 Uiso 1 1 calc R . .
H72 H 0.9911 0.3875 0.5180 0.052 Uiso 1 1 calc R . .
C53 C 1.0388(11) 0.5276(13) 0.4597(6) 0.067(3) Uani 1 1 d . . .
H73 H 0.9808 0.5455 0.4164 0.101 Uiso 1 1 calc R . .
H74 H 1.1331 0.4671 0.4473 0.101 Uiso 1 1 calc R . .
H75 H 1.0373 0.6072 0.4706 0.101 Uiso 1 1 calc R . .
C54 C 0.8011(11) 0.4935(12) 0.6339(6) 0.065(3) Uani 1 1 d . . .
H76 H 0.8121 0.4076 0.6294 0.098 Uiso 1 1 calc R . .
H77 H 0.7060 0.5474 0.6495 0.098 Uiso 1 1 calc R . .
H78 H 0.8632 0.4884 0.6720 0.098 Uiso 1 1 calc R . .
C55 C 0.2901(10) 0.5344(9) 0.2766(6) 0.042(2) Uani 1 1 d . . .
C56 C 0.1639(8) 0.6724(8) 0.2641(5) 0.0250(17) Uani 1 1 d . . .
C57 C 0.0384(10) 0.6797(9) 0.2465(5) 0.0329(19) Uani 1 1 d . . .
H79 H 0.0316 0.6040 0.2408 0.039 Uiso 1 1 calc R . .
C58 C -0.0818(8) 0.8027(8) 0.2369(5) 0.0233(17) Uani 1 1 d . . .
C59 C -0.2186(10) 0.8004(9) 0.2210(6) 0.037(2) Uani 1 1 d . . .
C60 C -0.1594(9) 1.3668(7) 0.2834(5) 0.0276(17) Uani 1 1 d . . .
C61 C -0.0399(8) 1.2282(7) 0.2971(5) 0.0243(17) Uani 1 1 d . . .
C62 C 0.0897(9) 1.2124(8) 0.3167(5) 0.0312(19) Uani 1 1 d . . .
H80 H 0.1001 1.2864 0.3221 0.037 Uiso 1 1 calc R . .
C63 C 0.2038(9) 1.0927(9) 0.3286(5) 0.0287(19) Uani 1 1 d . . .
C64 C 0.3439(10) 1.0874(10) 0.3466(6) 0.039(2) Uani 1 1 d . . .
F7 F 0.5692(7) 0.6500(9) -0.2092(4) 0.080(2) Uani 1 1 d . . .
F8 F 0.4783(8) 0.7122(8) -0.1011(5) 0.087(3) Uani 1 1 d . . .
F9 F 0.5042(7) 0.5302(6) -0.1293(5) 0.075(2) Uani 1 1 d . . .
F10 F 0.2398(11) 0.4874(7) -0.3161(7) 0.131(5) Uani 1 1 d . . .
F11 F 0.0288(12) 0.5916(12) -0.2922(7) 0.142(6) Uani 1 1 d . . .
F12 F 0.1231(12) 0.6402(8) -0.3902(4) 0.091(3) Uani 1 1 d . . .
F13 F -0.3844(16) 1.1886(15) -0.3258(11) 0.054(4) Uani 0.51 1 d P A 1
F14 F -0.4278(17) 1.3737(14) -0.2894(10) 0.040(4) Uani 0.51 1 d P A 1
F15 F -0.4694(12) 1.2395(17) -0.2150(9) 0.065(4) Uani 0.51 1 d P A 1
F16 F 0.0465(19) 1.3334(18) -0.1507(9) 0.079(5) Uani 0.63 1 d P A 1
F17 F -0.1610(10) 1.4144(11) -0.1082(9) 0.052(3) Uani 0.63 1 d P A 1
F18 F -0.0030(18) 1.2525(10) -0.0443(7) 0.063(5) Uani 0.63 1 d P A 1
F19 F -0.2913(8) 0.8024(10) 0.2872(4) 0.090(3) Uani 1 1 d . . .
F20 F -0.1991(7) 0.6938(6) 0.1905(4) 0.0634(19) Uani 1 1 d . . .
F21 F -0.2968(6) 0.8991(6) 0.1736(4) 0.0522(16) Uani 1 1 d . . .
F22 F 0.3294(6) 0.5033(5) 0.3495(3) 0.0490(14) Uani 1 1 d . . .
F23 F 0.2581(7) 0.4399(5) 0.2610(4) 0.0502(15) Uani 1 1 d . . .
F24 F 0.3978(6) 0.5263(5) 0.2316(4) 0.0574(17) Uani 1 1 d . . .
F25 F 0.4073(6) 0.9950(5) 0.4022(4) 0.0471(14) Uani 1 1 d . . .
F26 F 0.3320(8) 1.1955(6) 0.3680(5) 0.084(3) Uani 1 1 d . . .
F27 F 0.4278(9) 1.0636(12) 0.2843(4) 0.110(4) Uani 1 1 d . . .
F28 F -0.1321(7) 1.4544(5) 0.3091(4) 0.0575(18) Uani 1 1 d . . .
F29 F -0.1751(7) 1.4007(5) 0.2065(4) 0.0617(18) Uani 1 1 d . . .
F30 F -0.2783(6) 1.3743(5) 0.3122(4) 0.0612(18) Uani 1 1 d . . .

loop_
_atom_site_aniso_label
_atom_site_aniso_U_11
_atom_site_aniso_U_22
_atom_site_aniso_U_33
_atom_site_aniso_U_23
_atom_site_aniso_U_13
_atom_site_aniso_U_12
F1 0.049(12) 0.054(9) 0.14(3) 0.019(14) -0.043(15) -0.030(9)
F2 0.19(3) 0.28(4) 0.08(2) -0.14(3) 0.11(2) -0.21(3)
F3 0.047(10) 0.042(9) 0.20(3) -0.034(12) -0.058(16) -0.014(8)
F4 0.24(4) 0.031(9) 0.13(2) 0.033(13) -0.11(3) -0.080(18)
F5 0.050(8) 0.095(10) 0.059(9) -0.021(8) -0.035(7) 0.017(7)
F6 0.061(16) 0.053(14) 0.14(3) -0.081(17) -0.056(16) 0.053(12)
Co1 0.0184(4) 0.0217(3) 0.0196(3) -0.0058(2) -0.0026(2) -0.0081(3)
Co2 0.0191(4) 0.0205(3) 0.0190(3) -0.0059(2) -0.0030(2) -0.0070(3)
O1 0.019(3) 0.026(3) 0.017(3) -0.003(2) -0.003(2) -0.004(2)
O2 0.020(3) 0.029(3) 0.018(3) -0.008(2) 0.002(2) -0.010(2)
O3 0.018(3) 0.049(3) 0.042(4) -0.024(3) -0.001(2) -0.010(2)
O4 0.023(3) 0.026(3) 0.024(3) -0.007(2) -0.002(2) -0.005(2)
O5 0.023(3) 0.021(3) 0.026(3) -0.004(2) -0.006(2) -0.004(2)
O6 0.022(3) 0.029(3) 0.028(3) -0.011(2) -0.001(2) -0.011(2)
O7 0.028(3) 0.027(3) 0.020(3) -0.005(2) -0.004(2) -0.015(2)
O8 0.028(3) 0.028(3) 0.016(3) -0.004(2) -0.005(2) -0.010(2)
O9 0.022(3) 0.029(3) 0.025(3) -0.007(2) 0.001(2) -0.017(2)
O10 0.019(3) 0.041(3) 0.040(3) -0.020(3) -0.010(2) 0.000(2)
O11 0.028(3) 0.029(3) 0.022(3) -0.007(2) -0.002(2) -0.016(2)
O12 0.020(2) 0.021(3) 0.024(3) -0.006(2) -0.002(2) -0.005(2)
O13 0.028(3) 0.025(3) 0.024(3) -0.005(2) -0.002(2) -0.010(2)
O14 0.024(3) 0.028(3) 0.023(3) -0.001(2) -0.008(2) -0.011(2)
N1 0.016(3) 0.031(3) 0.020(3) 0.001(3) -0.004(2) -0.006(3)
N2 0.022(3) 0.028(3) 0.015(3) -0.003(3) -0.003(2) -0.009(3)
N3 0.020(3) 0.034(4) 0.020(4) -0.010(3) -0.002(3) -0.009(3)
N4 0.027(3) 0.031(3) 0.021(3) -0.016(3) 0.001(3) -0.018(3)
C1 0.028(4) 0.025(4) 0.018(4) -0.002(3) -0.002(3) -0.014(3)
C2 0.020(4) 0.019(4) 0.017(4) -0.002(3) 0.002(3) -0.008(3)
C3 0.022(4) 0.025(4) 0.014(4) 0.000(3) -0.004(3) -0.009(3)
C4 0.020(4) 0.026(4) 0.024(4) -0.006(3) -0.002(3) -0.011(3)
C5 0.020(3) 0.024(4) 0.021(4) -0.003(3) -0.003(3) -0.007(3)
C6 0.020(4) 0.031(4) 0.029(4) 0.000(3) -0.005(3) -0.011(3)
C7 0.035(5) 0.042(5) 0.027(5) -0.005(4) -0.002(3) -0.025(4)
C8 0.046(6) 0.059(6) 0.065(7) -0.015(5) 0.009(5) -0.033(5)
C9 0.041(5) 0.063(7) 0.049(7) 0.000(5) -0.013(5) -0.030(5)
C10 0.057(6) 0.083(8) 0.034(5) 0.001(5) 0.002(4) -0.051(6)
C11 0.023(4) 0.052(6) 0.028(5) -0.006(4) -0.001(3) -0.014(4)
C12 0.025(4) 0.060(6) 0.029(5) -0.010(4) 0.005(3) -0.026(4)
C13 0.022(4) 0.101(8) 0.041(6) -0.008(5) -0.005(4) -0.031(5)
C14 0.031(5) 0.046(6) 0.042(6) 0.007(5) 0.003(4) -0.005(4)
C15 0.019(4) 0.025(4) 0.031(5) -0.006(3) -0.007(3) -0.001(3)
C16 0.034(4) 0.038(5) 0.033(5) -0.008(4) -0.007(3) -0.011(4)
C17 0.024(4) 0.033(4) 0.026(4) -0.012(3) 0.003(3) -0.009(3)
C18 0.019(3) 0.054(5) 0.041(5) -0.020(4) -0.005(3) -0.007(3)
C19 0.025(4) 0.046(4) 0.046(5) -0.012(4) -0.010(3) -0.012(3)
C20 0.050(6) 0.066(6) 0.056(6) 0.010(5) -0.024(5) -0.029(5)
C21 0.079(9) 0.079(7) 0.110(11) 0.015(7) -0.032(8) -0.038(7)
C22 0.030(5) 0.096(8) 0.062(7) -0.031(6) 0.001(4) -0.021(5)
C23 0.032(4) 0.032(4) 0.038(5) -0.015(4) -0.005(4) -0.008(4)
C24 0.028(4) 0.024(4) 0.021(4) -0.004(3) -0.003(3) -0.010(3)
C25 0.032(4) 0.023(4) 0.041(5) -0.008(4) -0.007(4) -0.009(3)
C26 0.026(4) 0.033(4) 0.022(4) -0.007(3) -0.002(3) -0.013(3)
C27 0.040(5) 0.026(4) 0.036(5) -0.006(4) -0.004(4) -0.019(4)
C28 0.037(5) 0.030(5) 0.054(7) 0.011(4) -0.027(4) -0.010(4)
C29 0.023(4) 0.029(4) 0.032(5) -0.003(4) -0.002(3) -0.009(3)
C30 0.030(4) 0.024(4) 0.034(5) -0.010(3) -0.009(3) -0.005(3)
C31 0.029(4) 0.020(4) 0.025(4) -0.002(3) 0.000(3) -0.015(3)
C32 0.043(5) 0.038(5) 0.032(5) -0.010(4) -0.010(4) -0.015(4)
C33 0.021(4) 0.026(4) 0.022(4) 0.000(3) -0.003(3) -0.014(3)
C34 0.022(4) 0.031(4) 0.024(4) -0.006(4) -0.003(3) -0.012(3)
C35 0.021(4) 0.025(4) 0.020(4) -0.001(3) -0.003(3) -0.012(3)
C36 0.019(4) 0.031(4) 0.019(4) -0.009(3) -0.002(3) -0.011(3)
C37 0.022(4) 0.028(4) 0.022(4) -0.006(3) -0.002(3) -0.008(3)
C38 0.028(4) 0.029(4) 0.016(4) -0.002(3) -0.005(3) -0.012(3)
C39 0.014(4) 0.040(5) 0.024(4) -0.012(4) -0.002(3) -0.002(3)
C40 0.021(4) 0.115(9) 0.038(5) -0.049(6) 0.002(4) -0.014(5)
C41 0.038(5) 0.033(5) 0.042(6) -0.004(4) 0.003(4) 0.008(4)
C42 0.030(4) 0.039(4) 0.030(5) -0.008(4) 0.003(3) -0.015(4)
C43 0.023(4) 0.036(4) 0.033(5) -0.009(4) -0.003(3) -0.021(4)
C44 0.055(6) 0.055(6) 0.040(6) 0.002(4) -0.006(4) -0.042(5)
C45 0.035(5) 0.053(5) 0.051(6) -0.002(5) -0.015(4) -0.032(4)
C46 0.048(6) 0.083(7) 0.054(6) -0.052(5) 0.020(4) -0.051(6)
C47 0.022(4) 0.036(4) 0.028(4) -0.016(3) -0.004(3) -0.008(3)
C48 0.028(4) 0.023(4) 0.045(5) 0.000(3) -0.003(3) -0.004(3)
C49 0.017(4) 0.036(4) 0.037(5) -0.005(4) -0.002(3) -0.002(3)
C50 0.022(4) 0.053(5) 0.048(5) -0.024(4) -0.006(3) -0.004(3)
C51 0.025(4) 0.041(4) 0.037(5) -0.005(3) -0.005(3) -0.015(3)
C52 0.024(4) 0.049(4) 0.056(5) -0.007(4) -0.009(3) -0.013(3)
C53 0.037(5) 0.119(9) 0.050(6) -0.017(6) 0.005(4) -0.037(6)
C54 0.050(6) 0.110(9) 0.042(6) 0.025(6) -0.023(4) -0.046(6)
C55 0.045(5) 0.033(5) 0.042(6) -0.010(4) 0.000(4) -0.011(4)
C56 0.029(4) 0.021(4) 0.020(4) -0.002(3) 0.003(3) -0.008(3)
C57 0.048(5) 0.030(4) 0.026(5) -0.001(3) -0.008(4) -0.022(4)
C58 0.026(4) 0.032(4) 0.018(4) -0.005(3) -0.003(3) -0.018(3)
C59 0.039(5) 0.045(5) 0.036(5) 0.012(4) -0.014(4) -0.030(4)
C60 0.033(4) 0.020(4) 0.033(4) -0.005(3) -0.007(3) -0.014(3)
C61 0.034(4) 0.024(4) 0.017(4) -0.008(3) -0.001(3) -0.014(3)
C62 0.036(4) 0.026(4) 0.037(5) -0.004(3) -0.001(3) -0.018(3)
C63 0.034(4) 0.037(5) 0.022(4) 0.005(4) -0.007(3) -0.023(4)
C64 0.048(5) 0.053(5) 0.036(5) -0.001(4) -0.010(4) -0.041(5)
F7 0.032(3) 0.131(7) 0.064(5) 0.013(4) -0.004(3) -0.031(4)
F8 0.047(4) 0.099(6) 0.094(6) -0.061(5) -0.037(4) 0.008(4)
F9 0.054(4) 0.058(4) 0.112(6) 0.038(4) -0.051(4) -0.029(3)
F10 0.131(8) 0.043(4) 0.206(12) -0.063(5) -0.105(8) 0.007(4)
F11 0.167(10) 0.213(11) 0.170(10) -0.157(9) 0.119(8) -0.176(10)
F12 0.176(9) 0.091(6) 0.042(4) -0.013(4) -0.016(5) -0.088(6)
F13 0.038(8) 0.057(9) 0.063(10) -0.032(8) -0.024(7) -0.006(6)
F14 0.041(7) 0.033(7) 0.054(8) 0.033(6) -0.036(6) -0.027(6)
F15 0.027(6) 0.102(10) 0.060(8) 0.014(7) 0.003(5) -0.031(6)
F16 0.109(11) 0.101(10) 0.084(9) -0.073(8) 0.068(8) -0.091(9)
F17 0.042(5) 0.041(5) 0.068(7) -0.034(5) -0.015(5) -0.004(4)
F18 0.127(13) 0.034(5) 0.040(7) 0.009(5) -0.047(9) -0.040(6)
F19 0.082(5) 0.194(8) 0.044(4) -0.004(4) 0.003(3) -0.109(6)
F20 0.073(4) 0.049(3) 0.087(5) 0.003(3) -0.045(4) -0.039(3)
F21 0.045(3) 0.057(3) 0.064(4) 0.012(3) -0.029(3) -0.031(3)
F22 0.055(3) 0.039(3) 0.041(3) 0.001(2) -0.020(2) -0.008(2)
F23 0.057(4) 0.029(3) 0.064(4) -0.007(3) -0.020(3) -0.015(2)
F24 0.049(3) 0.034(3) 0.066(4) -0.007(2) 0.027(3) -0.004(2)
F25 0.042(3) 0.051(3) 0.060(4) 0.013(3) -0.024(3) -0.032(3)
F26 0.078(5) 0.050(4) 0.151(8) 0.010(4) -0.061(5) -0.047(4)
F27 0.085(5) 0.262(12) 0.040(4) -0.017(5) 0.011(3) -0.130(7)
F28 0.065(4) 0.026(3) 0.082(5) -0.015(3) -0.024(3) -0.014(3)
F29 0.074(4) 0.042(3) 0.044(3) 0.006(2) -0.025(3) -0.003(3)
F30 0.036(3) 0.033(3) 0.097(5) -0.014(3) 0.008(3) 0.000(2)

loop_
_atom_type_symbol
_atom_type_description
_atom_type_scat_dispersion_real
_atom_type_scat_dispersion_imag
_atom_type_scat_source
C C 0.0033 0.0016 'International Tables Vol C Tables 4.2.6.8 and 6.1.1.4'
H H 0.0000 0.0000 'International Tables Vol C Tables 4.2.6.8 and 6.1.1.4'
N N 0.0061 0.0033 'International Tables Vol C Tables 4.2.6.8 and 6.1.1.4'
O O 0.0106 0.0060 'International Tables Vol C Tables 4.2.6.8 and 6.1.1.4'
F F 0.0171 0.0103 'International Tables Vol C Tables 4.2.6.8 and 6.1.1.4'
Co Co 0.3494 0.9721 'International Tables Vol C Tables 4.2.6.8 and 6.1.1.4'

loop_
_geom_angle_atom_site_label_1
_geom_angle_atom_site_label_2
_geom_angle_atom_site_label_3
_geom_angle
_geom_angle_site_symmetry_3
O5 Co1 O7 92.2(2) .
O5 Co1 O4 88.3(2) .
O7 Co1 O4 179.5(3) .
O5 Co1 O6 179.3(3) .
O7 Co1 O6 88.5(2) .
O4 Co1 O6 91.0(2) .
O5 Co1 O1 85.7(2) .
O7 Co1 O1 93.8(2) .
O4 Co1 O1 86.1(2) .
O6 Co1 O1 94.6(2) .
O5 Co1 O9 93.4(2) 1_554
O7 Co1 O9 86.4(2) 1_554
O4 Co1 O9 93.7(2) 1_554
O6 Co1 O9 86.3(2) 1_554
O1 Co1 O9 179.1(3) 1_554
O11 Co2 O13 93.1(2) .
O11 Co2 O12 88.5(2) .
O13 Co2 O12 178.4(3) .
O11 Co2 O14 179.0(3) .
O13 Co2 O14 87.7(2) .
O12 Co2 O14 90.7(2) .
O11 Co2 O2 95.9(2) .
O13 Co2 O2 85.2(2) .
O12 Co2 O2 94.4(2) .
O14 Co2 O2 84.8(2) .
O11 Co2 O8 84.2(2) .
O13 Co2 O8 94.0(2) .
O12 Co2 O8 86.5(2) .
O14 Co2 O8 95.1(2) .
O2 Co2 O8 179.2(3) .
N1 O1 Co1 125.7(4) .
N2 O2 Co2 128.5(5) .
C18 O3 C15 114.7(7) .
C26 O4 Co1 124.9(5) .
C24 O5 Co1 125.1(5) .
C29 O6 Co1 124.6(5) .
C31 O7 Co1 124.9(5) .
N3 O8 Co2 128.3(5) .
N4 O9 Co1 124.3(5) 1_556
C50 O10 C47 116.9(7) .
C58 O11 Co2 125.7(5) .
C56 O12 Co2 123.9(5) .
C61 O13 Co2 125.0(5) .
C63 O14 Co2 125.5(5) .
O1 N1 C1 117.2(6) .
O1 N1 C7 115.1(7) .
C1 N1 C7 126.4(6) .
O2 N2 C3 116.1(6) .
O2 N2 C11 117.3(6) .
C3 N2 C11 126.3(7) .
O8 N3 C33 117.0(6) .
O8 N3 C39 116.8(6) .
C33 N3 C39 125.8(7) .
O9 N4 C35 116.2(6) .
O9 N4 C43 118.4(6) .
C35 N4 C43 123.6(6) .
C2 C1 C6 121.6(8) .
C2 C1 N1 116.5(7) .
C6 C1 N1 121.9(7) .
C1 C2 C3 118.8(7) .
C4 C3 N2 118.8(7) .
C4 C3 C2 118.3(7) .
N2 C3 C2 122.9(7) .
C5 C4 C3 122.5(8) .
C6 C5 C4 118.5(7) .
C6 C5 C15 122.6(7) .
C4 C5 C15 118.9(7) .
C5 C6 C1 120.3(8) .
C8 C7 N1 109.6(8) .
C8 C7 C9 109.8(9) .
N1 C7 C9 109.5(7) .
C8 C7 C10 109.7(9) .
N1 C7 C10 107.6(7) .
C9 C7 C10 110.6(8) .
N2 C11 C14 109.1(8) .
N2 C11 C13 106.3(8) .
C14 C11 C13 109.7(9) .
N2 C11 C12 109.2(7) .
C14 C11 C12 112.9(9) .
C13 C11 C12 109.4(8) .
O3 C15 C16 109.8(6) .
O3 C15 C17 111.7(7) .
C16 C15 C17 112.0(7) .
O3 C15 C5 104.4(7) .
C16 C15 C5 110.2(7) .
C17 C15 C5 108.5(6) .
O3 C18 C19 109.6(7) .
C20 C19 C18 113.2(8) .
C20 C19 C22 114.1(8) .
C18 C19 C22 109.3(8) .
C19 C20 C21 110.4(10) .
F9 C23 F8 108.6(9) .
F9 C23 F7 105.4(8) .
F8 C23 F7 104.0(8) .
F9 C23 C24 114.6(8) .
F8 C23 C24 113.3(7) .
F7 C23 C24 110.1(7) .
O5 C24 C25 127.4(8) .
O5 C24 C23 116.0(7) .
C25 C24 C23 116.6(7) .
C26 C25 C24 123.3(8) .
O4 C26 C25 128.4(8) .
O4 C26 C27 113.9(7) .
C25 C26 C27 117.7(8) .
F11 C27 F10 108.9(10) .
F11 C27 F12 107.0(10) .
F10 C27 F12 102.8(10) .
F11 C27 C26 111.5(8) .
F10 C27 C26 114.2(8) .
F12 C27 C26 111.9(7) .
F1 C28 F6 119(2) .
F1 C28 F13 54.0(16) .
F6 C28 F13 124.9(15) .
F1 C28 F14 124.1(13) .
F6 C28 F14 14.5(19) .
F13 C28 F14 114.8(13) .
F1 C28 F15 51.9(16) .
F6 C28 F15 81.6(19) .
F13 C28 F15 104.2(14) .
F14 C28 F15 94.2(12) .
F1 C28 F5 102(2) .
F6 C28 F5 100.6(18) .
F13 C28 F5 48.2(11) .
F14 C28 F5 86.1(11) .
F15 C28 F5 147.7(12) .
F1 C28 C29 116.3(10) .
F6 C28 C29 112.4(14) .
F13 C28 C29 117.6(11) .
F14 C28 C29 115.5(10) .
F15 C28 C29 106.6(9) .
F5 C28 C29 102.3(9) .
O6 C29 C30 130.0(8) .
O6 C29 C28 113.5(8) .
C30 C29 C28 116.5(8) .
C31 C30 C29 121.2(8) .
O7 C31 C30 129.0(8) .
O7 C31 C32 113.8(7) .
C30 C31 C32 117.2(7) .
F2 C32 F16 132.1(15) .
F2 C32 F4 116(3) .
F16 C32 F4 57(2) .
F2 C32 F18 40(2) .
F16 C32 F18 107.9(13) .
F4 C32 F18 137.2(13) .
F2 C32 F17 67(3) .
F16 C32 F17 107.9(11) .
F4 C32 F17 55(2) .
F18 C32 F17 105.5(11) .
F2 C32 F3 105(2) .
F16 C32 F3 44.0(13) .
F4 C32 F3 99(2) .
F18 C32 F3 68.0(16) .
F17 C32 F3 136.0(11) .
F2 C32 C31 113.9(14) .
F16 C32 C31 111.5(9) .
F4 C32 C31 111.6(12) .
F18 C32 C31 111.1(8) .
F17 C32 C31 112.6(8) .
F3 C32 C31 109.9(11) .
C34 C33 C38 121.2(7) .
C34 C33 N3 122.7(8) .
C38 C33 N3 116.1(7) .
C33 C34 C35 118.5(8) .
C34 C35 C36 121.1(8) .
C34 C35 N4 116.8(7) .
C36 C35 N4 122.1(7) .
C37 C36 C35 119.6(7) .
C36 C37 C38 119.7(8) .
C36 C37 C47 121.5(7) .
C38 C37 C47 118.8(7) .
C37 C38 C33 119.9(8) .
C42 C39 N3 109.3(7) .
C42 C39 C40 110.1(8) .
N3 C39 C40 107.8(7) .
C42 C39 C41 111.9(8) .
N3 C39 C41 108.4(7) .
C40 C39 C41 109.2(8) .
C44 C43 N4 110.0(7) .
C44 C43 C46 110.3(8) .
N4 C43 C46 106.7(6) .
C44 C43 C45 110.8(8) .
N4 C43 C45 109.8(6) .
C46 C43 C45 109.1(8) .
O10 C47 C49 111.0(7) .
O10 C47 C37 105.7(6) .
C49 C47 C37 111.0(7) .
O10 C47 C48 109.6(7) .
C49 C47 C48 112.0(8) .
C37 C47 C48 107.2(7) .
O10 C50 C51 110.4(7) .
C54 C51 C50 110.1(7) .
C54 C51 C52 112.6(8) .
C50 C51 C52 109.4(7) .
C53 C52 C51 117.8(7) .
F24 C55 F22 108.6(8) .
F24 C55 F23 106.7(8) .
F22 C55 F23 105.8(8) .
F24 C55 C56 111.6(7) .
F22 C55 C56 111.7(8) .
F23 C55 C56 112.1(8) .
O12 C56 C57 131.5(8) .
O12 C56 C55 110.9(7) .
C57 C56 C55 117.6(8) .
C56 C57 C58 120.2(8) .
O11 C58 C57 128.3(7) .
O11 C58 C59 115.4(7) .
C57 C58 C59 116.4(7) .
F21 C59 F19 107.8(9) .
F21 C59 F20 106.3(8) .
F19 C59 F20 106.8(7) .
F21 C59 C58 113.0(7) .
F19 C59 C58 109.3(8) .
F20 C59 C58 113.3(8) .
F30 C60 F28 110.2(8) .
F30 C60 F29 106.4(7) .
F28 C60 F29 106.1(7) .
F30 C60 C61 112.5(6) .
F28 C60 C61 112.7(7) .
F29 C60 C61 108.5(7) .
O13 C61 C62 127.7(7) .
O13 C61 C60 113.5(7) .
C62 C61 C60 118.8(7) .
C63 C62 C61 123.2(8) .
O14 C63 C62 127.9(8) .
O14 C63 C64 113.4(8) .
C62 C63 C64 118.7(8) .
F25 C64 F26 106.6(8) .
F25 C64 F27 107.7(10) .
F26 C64 F27 107.2(8) .
F25 C64 C63 111.8(7) .
F26 C64 C63 113.6(9) .
F27 C64 C63 109.8(8) .

loop_
_geom_bond_atom_site_label_1
_geom_bond_atom_site_label_2
_geom_bond_distance
_geom_bond_site_symmetry_2
F1 C28 1.162(17) .
F2 C32 1.15(2) .
F3 C32 1.36(2) .
F4 C32 1.31(2) .
F5 C28 1.47(2) .
F6 C28 1.22(2) .
Co1 O5 2.048(5) .
Co1 O7 2.049(6) .
Co1 O4 2.054(6) .
Co1 O6 2.056(6) .
Co1 O1 2.075(6) .
Co1 O9 2.081(5) 1_554
Co2 O11 2.037(5) .
Co2 O13 2.040(6) .
Co2 O12 2.046(5) .
Co2 O14 2.056(6) .
Co2 O2 2.093(5) .
Co2 O8 2.096(6) .
O1 N1 1.303(9) .
O2 N2 1.296(9) .
O3 C18 1.434(10) .
O3 C15 1.450(10) .
O4 C26 1.228(10) .
O5 C24 1.248(10) .
O6 C29 1.239(11) .
O7 C31 1.259(10) .
O8 N3 1.283(9) .
O9 N4 1.280(9) .
O9 Co1 2.081(5) 1_556
O10 C50 1.418(10) .
O10 C47 1.427(9) .
O11 C58 1.241(9) .
O12 C56 1.245(10) .
O13 C61 1.265(10) .
O14 C63 1.252(10) .
N1 C1 1.420(11) .
N1 C7 1.519(10) .
N2 C3 1.402(10) .
N2 C11 1.513(11) .
N3 C33 1.428(10) .
N3 C39 1.526(10) .
N4 C35 1.422(10) .
N4 C43 1.514(9) .
C1 C2 1.388(11) .
C1 C6 1.398(12) .
C2 C3 1.406(11) .
C3 C4 1.399(11) .
C4 C5 1.395(10) .
C5 C6 1.370(12) .
C5 C15 1.535(11) .
C7 C8 1.455(15) .
C7 C9 1.538(13) .
C7 C10 1.548(13) .
C11 C14 1.521(15) .
C11 C13 1.530(14) .
C11 C12 1.531(13) .
C15 C16 1.512(12) .
C15 C17 1.536(12) .
C18 C19 1.510(11) .
C19 C20 1.496(13) .
C19 C22 1.527(13) .
C20 C21 1.569(17) .
C23 F9 1.298(11) .
C23 F8 1.314(11) .
C23 F7 1.356(11) .
C23 C24 1.534(12) .
C24 C25 1.397(12) .
C25 C26 1.384(12) .
C26 C27 1.539(12) .
C27 F11 1.254(11) .
C27 F10 1.276(12) .
C27 F12 1.282(11) .
C28 F13 1.206(17) .
C28 F14 1.351(17) .
C28 F15 1.452(16) .
C28 C29 1.538(12) .
C29 C30 1.397(12) .
C30 C31 1.386(12) .
C31 C32 1.539(12) .
C32 F16 1.250(14) .
C32 F18 1.329(14) .
C32 F17 1.335(13) .
C33 C34 1.379(12) .
C33 C38 1.395(11) .
C34 C35 1.395(11) .
C35 C36 1.397(11) .
C36 C37 1.389(12) .
C37 C38 1.392(11) .
C37 C47 1.537(11) .
C39 C42 1.516(12) .
C39 C40 1.524(12) .
C39 C41 1.538(14) .
C43 C44 1.494(13) .
C43 C46 1.517(12) .
C43 C45 1.520(12) .
C47 C49 1.511(13) .
C47 C48 1.540(12) .
C50 C51 1.516(11) .
C51 C54 1.471(12) .
C51 C52 1.524(11) .
C52 C53 1.501(14) .
C55 F24 1.306(11) .
C55 F22 1.322(12) .
C55 F23 1.352(11) .
C55 C56 1.559(12) .
C56 C57 1.368(12) .
C57 C58 1.424(12) .
C58 C59 1.527(11) .
C59 F21 1.296(10) .
C59 F19 1.327(12) .
C59 F20 1.335(12) .
C60 F30 1.292(10) .
C60 F28 1.317(10) .
C60 F29 1.343(10) .
C60 C61 1.535(11) .
C61 C62 1.384(12) .
C62 C63 1.375(12) .
C63 C64 1.532(11) .
C64 F25 1.308(11) .
C64 F26 1.305(11) .
C64 F27 1.318(13) .
